data_2234021
loop_
_publ_author_name
'Li, Hong-Feng'
'Yan, Peng-Fei'

_publ_section_title
;
 (Acetylacetonato-\k^2^<i>O</i>,<i>O</i>')(phthalocyaninato-\k^4^<i>N</i>)(phenanthroline-\k^2^<i>N</i>,<i>N</i>')erbium(III)
;
_journal_coeditor_code VM2147
_journal_issue 3
_journal_name_full 'Acta Crystallographica Section E'
_journal_page_first m251
_journal_paper_doi 10.1107/S1600536812003972
_journal_volume 68
_journal_year 2012
_chemical_formula_iupac '[Er (C32 H16 N8) (C5 H7 O2) (C12 H8 N2)]'
_chemical_formula_moiety 'C49 H31 Er N10 O2'
_chemical_formula_sum 'C49 H31 Er N10 O2'
_chemical_formula_weight 959.10
_chemical_name_systematic
;
(Acetylacetonato-\k^2^<i>O</i>,<i>O</i>')(phthalocyaninato-
\k^4^<i>N</i>)(phenanthroline-\k^2^<i>N</i>,<i>N</i>')erbium(III)
;
_space_group_IT_number 11
_symmetry_cell_setting monoclinic
_symmetry_space_group_name_Hall '-P 2yb'
_symmetry_space_group_name_H-M 'P 1 21/m 1'
_atom_sites_solution_hydrogens geom
_atom_sites_solution_primary direct
_atom_sites_solution_secondary difmap
_cell_angle_alpha 90.00
_cell_angle_beta 106.72(3)
_cell_angle_gamma 90.00
_cell_formula_units_Z 2
_cell_length_a 9.913(2)
_cell_length_b 16.887(3)
_cell_length_c 12.622(3)
_cell_measurement_reflns_used 15893
_cell_measurement_temperature 293(2)
_cell_measurement_theta_max 54.88
_cell_measurement_theta_min 6.17
_cell_volume 2023.6(8)
_computing_cell_refinement 'SAINT-Plus (Bruker, 2003)'
_computing_data_collection 'SMART (Bruker, 2001)'
_computing_data_reduction 'SAINT-Plus (Bruker, 2003)'
_computing_molecular_graphics 'SHELXL97 (Sheldrick, 2008)'
_computing_structure_refinement 'SHELXL97 (Sheldrick, 2008)'
_computing_structure_solution 'SHELXS97 (Sheldrick, 2008)'
_diffrn_ambient_temperature 293(2)
_diffrn_detector_area_resol_mean 0
_diffrn_measured_fraction_theta_full 0.998
_diffrn_measured_fraction_theta_max 0.998
_diffrn_measurement_device_type 'Bruker SMART1000 CCD'
_diffrn_measurement_method \w
_diffrn_radiation_monochromator graphite
_diffrn_radiation_source 'fine-focus sealed tube'
_diffrn_radiation_type MoK\a
_diffrn_radiation_wavelength 0.71073
_diffrn_reflns_av_R_equivalents 0.0499
_diffrn_reflns_av_sigmaI/netI 0.0423
_diffrn_reflns_limit_h_max 12
_diffrn_reflns_limit_h_min -12
_diffrn_reflns_limit_k_max 21
_diffrn_reflns_limit_k_min -21
_diffrn_reflns_limit_l_max 16
_diffrn_reflns_limit_l_min -16
_diffrn_reflns_number 19901
_diffrn_reflns_theta_full 27.45
_diffrn_reflns_theta_max 27.45
_diffrn_reflns_theta_min 3.09
_diffrn_standards_decay_% 0
_diffrn_standards_interval_count 0
_diffrn_standards_interval_time 0
_diffrn_standards_number 0
_exptl_absorpt_coefficient_mu 2.129
_exptl_absorpt_correction_T_max 0.696
_exptl_absorpt_correction_T_min 0.576
_exptl_absorpt_correction_type multi-scan
_exptl_absorpt_process_details '(SADABS; Sheldrick, 2003)'
_exptl_crystal_colour purple
_exptl_crystal_density_diffrn 1.574
_exptl_crystal_density_method 'not measured'
_exptl_crystal_description block
_exptl_crystal_F_000 958
_exptl_crystal_size_max 0.28
_exptl_crystal_size_mid 0.22
_exptl_crystal_size_min 0.17
_refine_diff_density_max 2.008
_refine_diff_density_min -2.242
_refine_ls_extinction_method none
_refine_ls_goodness_of_fit_ref 1.133
_refine_ls_hydrogen_treatment constr
_refine_ls_matrix_type full
_refine_ls_number_parameters 287
_refine_ls_number_reflns 4769
_refine_ls_number_restraints 0
_refine_ls_restrained_S_all 1.133
_refine_ls_R_factor_all 0.0555
_refine_ls_R_factor_gt 0.0333
_refine_ls_shift/su_max 0.000
_refine_ls_shift/su_mean 0.000
_refine_ls_structure_factor_coef Fsqd
_refine_ls_weighting_details 'calc w = 1/[\s^2^(Fo^2^)+(0.0219P)^2^+5.3744P] where P=(Fo^2^+2Fc^2^)/3'
_refine_ls_weighting_scheme calc
_refine_ls_wR_factor_gt 0.0672
_refine_ls_wR_factor_ref 0.0921
_reflns_number_gt 3876
_reflns_number_total 4769
_reflns_threshold_expression I>2\s(I)
_cod_data_source_file vm2147.cif
_cod_data_source_block I
_cod_original_cell_volume 2023.7(7)
_cod_original_sg_symbol_H-M 'P 21/m'
_cod_database_code 2234021
_cod_database_fobs_code 2234021

loop_
_symmetry_equiv_pos_as_xyz
'x, y, z'
'-x, y+1/2, -z'
'-x, -y, -z'
'x, -y-1/2, z'

loop_
_atom_site_type_symbol
_atom_site_label
_atom_site_fract_x
_atom_site_fract_y
_atom_site_fract_z
_atom_site_U_iso_or_equiv
_atom_site_adp_type
_atom_site_calc_flag
_atom_site_refinement_flags
_atom_site_occupancy
_atom_site_symmetry_multiplicity
Er Er1 0.56660(3) 0.7500 0.21203(3) 0.03343(10) Uani d S 1 2
O O1 0.5186(3) 0.83217(18) 0.0633(3) 0.0439(8) Uani d . 1 1
N N1 0.6747(6) 0.7500 0.4083(5) 0.0414(13) Uani d S 1 2
N N2 0.7009(4) 0.8908(2) 0.4457(3) 0.0474(10) Uani d . 1 1
N N3 0.4958(4) 0.8662(2) 0.2898(3) 0.0380(8) Uani d . 1 1
N N4 0.2664(4) 0.8910(2) 0.1574(3) 0.0406(9) Uani d . 1 1
N N5 0.3167(5) 0.7500 0.1645(5) 0.0375(12) Uani d S 1 2
N N6 0.7888(4) 0.8299(2) 0.2344(3) 0.0425(9) Uani d . 1 1
C C1 1.0327(7) 0.7909(4) 0.7333(6) 0.097(3) Uani d . 1 1
H H1A 1.0939 0.8181 0.7918 0.117 Uiso calc R 1 1
C C2 0.9429(6) 0.8332(4) 0.6473(6) 0.082(2) Uani d . 1 1
H H2A 0.9435 0.8883 0.6472 0.098 Uiso calc R 1 1
C C3 0.8524(5) 0.7913(3) 0.5617(4) 0.0537(14) Uani d . 1 1
C C4 0.7385(5) 0.8153(3) 0.4657(4) 0.0432(11) Uani d . 1 1
C C5 0.5860(5) 0.9128(3) 0.3669(4) 0.0421(11) Uani d . 1 1
C C6 0.5352(5) 0.9944(3) 0.3562(4) 0.0479(12) Uani d . 1 1
C C7 0.5881(7) 1.0633(3) 0.4118(5) 0.0688(18) Uani d . 1 1
H H7A 0.6729 1.0636 0.4678 0.083 Uiso calc R 1 1
C C8 0.5102(8) 1.1316(3) 0.3812(6) 0.086(2) Uani d . 1 1
H H8A 0.5440 1.1788 0.4169 0.103 Uiso calc R 1 1
C C9 0.3831(8) 1.1317(3) 0.2985(6) 0.0763(19) Uani d . 1 1
H H9A 0.3333 1.1788 0.2800 0.092 Uiso calc R 1 1
C C10 0.3293(6) 1.0629(3) 0.2435(5) 0.0584(14) Uani d . 1 1
H H10A 0.2431 1.0626 0.1890 0.070 Uiso calc R 1 1
C C11 0.4085(5) 0.9943(3) 0.2722(4) 0.0430(11) Uani d . 1 1
C C12 0.3848(5) 0.9130(2) 0.2331(4) 0.0405(11) Uani d . 1 1
C C13 0.2344(4) 0.8157(3) 0.1314(4) 0.0384(10) Uani d . 1 1
C C14 0.0918(4) 0.7912(3) 0.0671(4) 0.0445(11) Uani d . 1 1
C C15 -0.0314(5) 0.8337(3) 0.0220(4) 0.0534(13) Uani d . 1 1
H H15A -0.0315 0.8888 0.0213 0.064 Uiso calc R 1 1
C C16 -0.1538(5) 0.7911(3) -0.0217(5) 0.0614(15) Uani d . 1 1
H H16A -0.2380 0.8181 -0.0517 0.074 Uiso calc R 1 1
C C17 0.9133(4) 0.7927(3) 0.2813(4) 0.0402(10) Uani d . 1 1
C C18 1.0409(5) 0.8338(3) 0.3219(4) 0.0461(12) Uani d . 1 1
C C19 1.0361(6) 0.9163(3) 0.3109(5) 0.0586(15) Uani d . 1 1
H H19A 1.1178 0.9460 0.3380 0.070 Uiso calc R 1 1
C C20 0.9121(5) 0.9531(3) 0.2606(5) 0.0600(15) Uani d . 1 1
H H20A 0.9089 1.0077 0.2508 0.072 Uiso calc R 1 1
C C21 0.7899(5) 0.9078(3) 0.2238(5) 0.0500(13) Uani d . 1 1
H H21A 0.7054 0.9336 0.1904 0.060 Uiso calc R 1 1
C C22 1.1681(5) 0.7899(3) 0.3668(4) 0.0546(14) Uani d . 1 1
H H22A 1.2522 0.8169 0.3966 0.066 Uiso calc R 1 1
C C23 0.3996(6) 0.8988(3) -0.1003(5) 0.0666(16) Uani d . 1 1
H H23A 0.3257 0.9225 -0.0758 0.100 Uiso calc R 1 1
H H23B 0.3651 0.8871 -0.1778 0.100 Uiso calc R 1 1
H H23C 0.4774 0.9349 -0.0877 0.100 Uiso calc R 1 1
C C24 0.4475(5) 0.8234(3) -0.0367(4) 0.0461(12) Uani d . 1 1
C C25 0.4112(8) 0.7500 -0.0880(6) 0.0535(19) Uani d S 1 2
H H25A 0.3588 0.7500 -0.1621 0.064 Uiso calc SR 1 2

loop_
_atom_site_aniso_label
_atom_site_aniso_U_11
_atom_site_aniso_U_22
_atom_site_aniso_U_33
_atom_site_aniso_U_12
_atom_site_aniso_U_13
_atom_site_aniso_U_23
Er1 0.02919(14) 0.02436(13) 0.04208(18) 0.000 0.00285(11) 0.000
O1 0.0430(17) 0.0388(17) 0.045(2) -0.0011(14) 0.0052(15) 0.0044(15)
N1 0.042(3) 0.026(2) 0.047(3) 0.000 -0.002(2) 0.000
N2 0.054(2) 0.0318(19) 0.047(2) 0.0002(18) -0.0009(19) -0.0036(17)
N3 0.0399(19) 0.0301(18) 0.041(2) -0.0003(16) 0.0077(16) -0.0020(16)
N4 0.0355(19) 0.0347(19) 0.050(2) 0.0057(16) 0.0099(17) 0.0045(17)
N5 0.027(2) 0.034(3) 0.050(3) 0.000 0.009(2) 0.000
N6 0.0366(19) 0.0291(18) 0.057(3) 0.0018(16) 0.0049(17) 0.0027(17)
C1 0.078(4) 0.075(4) 0.097(5) -0.003(3) -0.042(4) -0.008(4)
C2 0.074(4) 0.052(3) 0.089(5) -0.002(3) -0.028(4) -0.013(3)
C3 0.050(3) 0.041(3) 0.056(3) 0.001(2) -0.009(2) -0.004(2)
C4 0.042(2) 0.034(2) 0.047(3) 0.002(2) 0.003(2) -0.003(2)
C5 0.049(3) 0.030(2) 0.043(3) 0.000(2) 0.006(2) -0.002(2)
C6 0.063(3) 0.029(2) 0.047(3) 0.005(2) 0.007(2) 0.000(2)
C7 0.099(5) 0.034(3) 0.056(4) 0.003(3) -0.005(3) -0.009(2)
C8 0.131(6) 0.031(3) 0.075(5) 0.009(3) -0.002(4) -0.011(3)
C9 0.103(5) 0.032(3) 0.084(5) 0.023(3) 0.012(4) 0.000(3)
C10 0.072(4) 0.035(3) 0.064(4) 0.013(3) 0.013(3) 0.006(2)
C11 0.051(3) 0.031(2) 0.048(3) 0.006(2) 0.016(2) 0.003(2)
C12 0.040(2) 0.027(2) 0.054(3) 0.0056(19) 0.013(2) 0.003(2)
C13 0.032(2) 0.037(2) 0.045(3) 0.0018(18) 0.0104(19) 0.003(2)
C14 0.034(2) 0.049(3) 0.046(3) 0.002(2) 0.004(2) 0.002(2)
C15 0.040(3) 0.060(3) 0.054(3) 0.010(2) 0.004(2) 0.006(3)
C16 0.034(2) 0.082(4) 0.059(3) 0.007(2) -0.001(2) 0.001(3)
C17 0.035(2) 0.039(2) 0.043(3) -0.0030(19) 0.0060(19) -0.001(2)
C18 0.035(2) 0.052(3) 0.049(3) -0.008(2) 0.008(2) -0.003(2)
C19 0.047(3) 0.049(3) 0.073(4) -0.019(2) 0.007(3) -0.007(3)
C20 0.053(3) 0.034(2) 0.088(5) -0.012(2) 0.012(3) 0.000(3)
C21 0.041(2) 0.035(2) 0.071(4) 0.000(2) 0.010(2) 0.003(2)
C22 0.037(2) 0.063(3) 0.055(3) -0.010(2) -0.001(2) -0.003(3)
C23 0.077(4) 0.061(4) 0.055(4) 0.003(3) 0.008(3) 0.021(3)
C24 0.037(2) 0.048(3) 0.050(3) 0.001(2) 0.008(2) 0.007(2)
C25 0.052(4) 0.058(5) 0.042(4) 0.000 0.000(3) 0.000

loop_
_atom_type_symbol
_atom_type_description
_atom_type_scat_dispersion_real
_atom_type_scat_dispersion_imag
_atom_type_scat_source
C C 0.0033 0.0016 'International Tables Vol C Tables 4.2.6.8 and 6.1.1.4'
H H 0.0000 0.0000 'International Tables Vol C Tables 4.2.6.8 and 6.1.1.4'
N N 0.0061 0.0033 'International Tables Vol C Tables 4.2.6.8 and 6.1.1.4'
O O 0.0106 0.0060 'International Tables Vol C Tables 4.2.6.8 and 6.1.1.4'
Er Er -0.2586 4.9576 'International Tables Vol C Tables 4.2.6.8 and 6.1.1.4'

loop_
_geom_angle_atom_site_label_1
_geom_angle_atom_site_label_2
_geom_angle_atom_site_label_3
_geom_angle_site_symmetry_1
_geom_angle_site_symmetry_3
_geom_angle
O1 Er1 O1 4_575 . 75.28(16)
O1 Er1 N5 4_575 . 80.57(14)
O1 Er1 N5 . . 80.57(14)
O1 Er1 N3 4_575 4_575 79.71(13)
O1 Er1 N3 . 4_575 145.58(12)
N5 Er1 N3 . 4_575 72.25(11)
O1 Er1 N3 4_575 . 145.58(12)
O1 Er1 N3 . . 79.71(12)
N5 Er1 N3 . . 72.25(11)
N3 Er1 N3 4_575 . 110.52(18)
O1 Er1 N1 4_575 . 141.10(9)
O1 Er1 N1 . . 141.10(9)
N5 Er1 N1 . . 112.6(2)
N3 Er1 N1 4_575 . 70.88(11)
N3 Er1 N1 . . 70.88(11)
O1 Er1 N6 4_575 . 112.75(13)
O1 Er1 N6 . . 74.62(12)
N5 Er1 N6 . . 147.12(8)
N3 Er1 N6 4_575 . 137.93(12)
N3 Er1 N6 . . 82.25(12)
N1 Er1 N6 . . 76.65(15)
O1 Er1 N6 4_575 4_575 74.62(12)
O1 Er1 N6 . 4_575 112.75(13)
N5 Er1 N6 . 4_575 147.12(8)
N3 Er1 N6 4_575 4_575 82.25(12)
N3 Er1 N6 . 4_575 137.93(12)
N1 Er1 N6 . 4_575 76.65(15)
N6 Er1 N6 . 4_575 64.52(16)
C24 O1 Er1 . . 132.6(3)
C4 N1 C4 . 4_575 107.2(5)
C4 N1 Er1 . . 123.2(3)
C4 N1 Er1 4_575 . 123.2(3)
C5 N2 C4 . . 122.7(4)
C5 N3 C12 . . 107.5(4)
C5 N3 Er1 . . 123.8(3)
C12 N3 Er1 . . 123.0(3)
C13 N4 C12 . . 122.8(4)
C13 N5 C13 4_575 . 108.2(5)
C13 N5 Er1 4_575 . 124.3(2)
C13 N5 Er1 . . 124.3(2)
C21 N6 C17 . . 118.1(4)
C21 N6 Er1 . . 123.5(3)
C17 N6 Er1 . . 117.0(3)
C1 C1 C2 4_575 . 121.0(4)
C1 C1 H1A 4_575 . 119.5
C2 C1 H1A . . 119.5
C3 C2 C1 . . 118.3(6)
C3 C2 H2A . . 120.9
C1 C2 H2A . . 120.9
C2 C3 C3 . 4_575 120.8(3)
C2 C3 C4 . . 132.9(5)
C3 C3 C4 4_575 . 106.2(3)
N2 C4 N1 . . 127.5(4)
N2 C4 C3 . . 122.2(4)
N1 C4 C3 . . 110.2(4)
N2 C5 N3 . . 128.0(4)
N2 C5 C6 . . 122.0(4)
N3 C5 C6 . . 109.9(4)
C7 C6 C11 . . 121.1(5)
C7 C6 C5 . . 132.6(5)
C11 C6 C5 . . 106.3(4)
C8 C7 C6 . . 117.5(5)
C8 C7 H7A . . 121.3
C6 C7 H7A . . 121.3
C7 C8 C9 . . 121.7(5)
C7 C8 H8A . . 119.1
C9 C8 H8A . . 119.1
C10 C9 C8 . . 121.0(5)
C10 C9 H9A . . 119.5
C8 C9 H9A . . 119.5
C9 C10 C11 . . 117.6(5)
C9 C10 H10A . . 121.2
C11 C10 H10A . . 121.2
C10 C11 C6 . . 121.1(5)
C10 C11 C12 . . 132.5(5)
C6 C11 C12 . . 106.4(4)
N4 C12 N3 . . 128.2(4)
N4 C12 C11 . . 121.9(4)
N3 C12 C11 . . 109.8(4)
N4 C13 N5 . . 128.4(4)
N4 C13 C14 . . 121.8(4)
N5 C13 C14 . . 109.6(4)
C15 C14 C14 . 4_575 121.1(3)
C15 C14 C13 . . 132.3(5)
C14 C14 C13 4_575 . 106.3(3)
C16 C15 C14 . . 117.6(5)
C16 C15 H15A . . 121.2
C14 C15 H15A . . 121.2
C15 C16 C16 . 4_575 121.4(3)
C15 C16 H16A . . 119.3
C16 C16 H16A 4_575 . 119.3
N6 C17 C18 . . 122.7(4)
N6 C17 C17 . 4_575 117.5(2)
C18 C17 C17 . 4_575 119.6(3)
C19 C18 C17 . . 117.0(4)
C19 C18 C22 . . 123.8(4)
C17 C18 C22 . . 119.1(5)
C20 C19 C18 . . 120.1(5)
C20 C19 H19A . . 119.9
C18 C19 H19A . . 119.9
C19 C20 C21 . . 119.1(5)
C19 C20 H20A . . 120.4
C21 C20 H20A . . 120.4
N6 C21 C20 . . 122.9(5)
N6 C21 H21A . . 118.6
C20 C21 H21A . . 118.6
C22 C22 C18 4_575 . 121.2(3)
C22 C22 H22A 4_575 . 119.4
C18 C22 H22A . . 119.4
C24 C23 H23A . . 109.5
C24 C23 H23B . . 109.5
H23A C23 H23B . . 109.5
C24 C23 H23C . . 109.5
H23A C23 H23C . . 109.5
H23B C23 H23C . . 109.5
O1 C24 C25 . . 124.2(5)
O1 C24 C23 . . 115.6(5)
C25 C24 C23 . . 120.2(5)
C24 C25 C24 . 4_575 125.1(7)
C24 C25 H25A . . 117.5
C24 C25 H25A 4_575 . 117.5

loop_
_geom_bond_atom_site_label_1
_geom_bond_atom_site_label_2
_geom_bond_site_symmetry_2
_geom_bond_distance
Er1 O1 4_575 2.272(3)
Er1 O1 . 2.272(3)
Er1 N5 . 2.376(5)
Er1 N3 4_575 2.388(4)
Er1 N3 . 2.388(4)
Er1 N1 . 2.400(6)
Er1 N6 . 2.529(4)
Er1 N6 4_575 2.529(4)
O1 C24 . 1.264(6)
N1 C4 . 1.371(5)
N1 C4 4_575 1.371(5)
N2 C5 . 1.331(6)
N2 C4 . 1.332(6)
N3 C5 . 1.366(6)
N3 C12 . 1.377(5)
N4 C13 . 1.330(6)
N4 C12 . 1.335(6)
N5 C13 4_575 1.369(5)
N5 C13 . 1.369(5)
N6 C21 . 1.323(6)
N6 C17 . 1.359(5)
C1 C1 4_575 1.383(13)
C1 C2 . 1.387(8)
C1 H1A . 0.9300
C2 C3 . 1.384(7)
C2 H2A . 0.9300
C3 C3 4_575 1.394(10)
C3 C4 . 1.456(6)
C5 C6 . 1.461(6)
C6 C7 . 1.381(7)
C6 C11 . 1.391(7)
C7 C8 . 1.380(8)
C7 H7A . 0.9300
C8 C9 . 1.386(9)
C8 H8A . 0.9300
C9 C10 . 1.379(8)
C9 H9A . 0.9300
C10 C11 . 1.388(6)
C10 H10A . 0.9300
C11 C12 . 1.454(6)
C13 C14 . 1.472(6)
C14 C15 . 1.389(6)
C14 C14 4_575 1.393(10)
C15 C16 . 1.382(7)
C15 H15A . 0.9300
C16 C16 4_575 1.388(12)
C16 H16A . 0.9300
C17 C18 . 1.404(6)
C17 C17 4_575 1.443(9)
C18 C19 . 1.400(7)
C18 C22 . 1.432(7)
C19 C20 . 1.361(7)
C19 H19A . 0.9300
C20 C21 . 1.394(7)
C20 H20A . 0.9300
C21 H21A . 0.9300
C22 C22 4_575 1.346(11)
C22 H22A . 0.9300
C23 C24 . 1.508(7)
C23 H23A . 0.9600
C23 H23B . 0.9600
C23 H23C . 0.9600
C24 C25 . 1.397(6)
C25 C24 4_575 1.397(6)
C25 H25A . 0.9300

loop_
_geom_torsion_atom_site_label_1
_geom_torsion_atom_site_label_2
_geom_torsion_atom_site_label_3
_geom_torsion_atom_site_label_4
_geom_torsion_site_symmetry_1
_geom_torsion_site_symmetry_4
_geom_torsion
O1 Er1 O1 C24 4_575 . 24.4(5)
N5 Er1 O1 C24 . . -58.2(4)
N3 Er1 O1 C24 4_575 . -20.3(5)
N3 Er1 O1 C24 . . -131.7(4)
N1 Er1 O1 C24 . . -172.7(4)
N6 Er1 O1 C24 . . 143.6(4)
N6 Er1 O1 C24 4_575 . 90.4(4)
O1 Er1 N1 C4 4_575 . 150.6(3)
O1 Er1 N1 C4 . . -2.5(6)
N5 Er1 N1 C4 . . -106.0(4)
N3 Er1 N1 C4 4_575 . -166.4(5)
N3 Er1 N1 C4 . . -45.6(4)
N6 Er1 N1 C4 . . 40.8(4)
N6 Er1 N1 C4 4_575 . 107.3(5)
O1 Er1 N1 C4 4_575 4_575 2.5(6)
O1 Er1 N1 C4 . 4_575 -150.6(3)
N5 Er1 N1 C4 . 4_575 106.0(4)
N3 Er1 N1 C4 4_575 4_575 45.6(4)
N3 Er1 N1 C4 . 4_575 166.4(5)
N6 Er1 N1 C4 . 4_575 -107.3(5)
N6 Er1 N1 C4 4_575 4_575 -40.8(4)
O1 Er1 N3 C5 4_575 . -153.5(3)
O1 Er1 N3 C5 . . -109.7(4)
N5 Er1 N3 C5 . . 167.0(4)
N3 Er1 N3 C5 4_575 . 104.5(4)
N1 Er1 N3 C5 . . 44.5(4)
N6 Er1 N3 C5 . . -34.0(4)
N6 Er1 N3 C5 4_575 . 3.0(5)
O1 Er1 N3 C12 4_575 . -3.4(5)
O1 Er1 N3 C12 . . 40.4(3)
N5 Er1 N3 C12 . . -42.9(3)
N3 Er1 N3 C12 4_575 . -105.4(3)
N1 Er1 N3 C12 . . -165.4(4)
N6 Er1 N3 C12 . . 116.1(4)
N6 Er1 N3 C12 4_575 . 153.0(3)
O1 Er1 N5 C13 4_575 4_575 40.5(4)
O1 Er1 N5 C13 . 4_575 117.0(5)
N3 Er1 N5 C13 4_575 4_575 -41.6(4)
N3 Er1 N5 C13 . 4_575 -160.9(5)
N1 Er1 N5 C13 . 4_575 -101.2(4)
N6 Er1 N5 C13 . 4_575 158.2(3)
N6 Er1 N5 C13 4_575 4_575 -0.7(7)
O1 Er1 N5 C13 4_575 . -117.0(5)
O1 Er1 N5 C13 . . -40.5(4)
N3 Er1 N5 C13 4_575 . 160.9(5)
N3 Er1 N5 C13 . . 41.6(4)
N1 Er1 N5 C13 . . 101.2(4)
N6 Er1 N5 C13 . . 0.7(7)
N6 Er1 N5 C13 4_575 . -158.2(3)
O1 Er1 N6 C21 4_575 . 114.3(4)
O1 Er1 N6 C21 . . 48.0(4)
N5 Er1 N6 C21 . . 5.6(6)
N3 Er1 N6 C21 4_575 . -145.6(4)
N3 Er1 N6 C21 . . -33.4(4)
N1 Er1 N6 C21 . . -105.5(4)
N6 Er1 N6 C21 4_575 . 173.1(4)
O1 Er1 N6 C17 4_575 . -79.5(4)
O1 Er1 N6 C17 . . -145.8(4)
N5 Er1 N6 C17 . . 171.8(4)
N3 Er1 N6 C17 4_575 . 20.6(4)
N3 Er1 N6 C17 . . 132.8(4)
N1 Er1 N6 C17 . . 60.7(3)
N6 Er1 N6 C17 4_575 . -20.7(4)
C1 C1 C2 C3 4_575 . 0.4(9)
C1 C2 C3 C3 . 4_575 -0.4(9)
C1 C2 C3 C4 . . 173.9(7)
C5 N2 C4 N1 . . 4.0(9)
C5 N2 C4 C3 . . -171.0(5)
C4 N1 C4 N2 4_575 . -172.9(3)
Er1 N1 C4 N2 . . 34.7(8)
C4 N1 C4 C3 4_575 . 2.5(8)
Er1 N1 C4 C3 . . -149.8(4)
C2 C3 C4 N2 . . -0.7(11)
C3 C3 C4 N2 4_575 . 174.2(4)
C2 C3 C4 N1 . . -176.5(7)
C3 C3 C4 N1 4_575 . -1.6(5)
C4 N2 C5 N3 . . -5.7(9)
C4 N2 C5 C6 . . 171.1(5)
C12 N3 C5 N2 . . 174.0(5)
Er1 N3 C5 N2 . . -32.0(7)
C12 N3 C5 C6 . . -3.1(6)
Er1 N3 C5 C6 . . 150.8(3)
N2 C5 C6 C7 . . 4.0(10)
N3 C5 C6 C7 . . -178.7(6)
N2 C5 C6 C11 . . -175.2(5)
N3 C5 C6 C11 . . 2.1(6)
C11 C6 C7 C8 . . 0.2(10)
C5 C6 C7 C8 . . -178.8(7)
C6 C7 C8 C9 . . 0.6(11)
C7 C8 C9 C10 . . 0.0(12)
C8 C9 C10 C11 . . -1.3(10)
C9 C10 C11 C6 . . 2.1(9)
C9 C10 C11 C12 . . 179.5(6)
C7 C6 C11 C10 . . -1.6(9)
C5 C6 C11 C10 . . 177.7(5)
C7 C6 C11 C12 . . -179.6(6)
C5 C6 C11 C12 . . -0.3(6)
C13 N4 C12 N3 . . 5.4(8)
C13 N4 C12 C11 . . -170.7(5)
C5 N3 C12 N4 . . -173.5(5)
Er1 N3 C12 N4 . . 32.2(7)
C5 N3 C12 C11 . . 2.9(5)
Er1 N3 C12 C11 . . -151.3(3)
C10 C11 C12 N4 . . -2.5(9)
C6 C11 C12 N4 . . 175.1(5)
C10 C11 C12 N3 . . -179.3(5)
C6 C11 C12 N3 . . -1.6(6)
C12 N4 C13 N5 . . -7.9(8)
C12 N4 C13 C14 . . 166.2(5)
C13 N5 C13 N4 4_575 . 171.1(3)
Er1 N5 C13 N4 . . -28.3(8)
C13 N5 C13 C14 4_575 . -3.5(7)
Er1 N5 C13 C14 . . 157.1(4)
N4 C13 C14 C15 . . -0.1(9)
N5 C13 C14 C15 . . 175.0(6)
N4 C13 C14 C14 . 4_575 -172.9(4)
N5 C13 C14 C14 . 4_575 2.2(4)
C14 C14 C15 C16 4_575 . 0.6(6)
C13 C14 C15 C16 . . -171.4(5)
C14 C15 C16 C16 . 4_575 -0.6(6)
C21 N6 C17 C18 . . 2.2(8)
Er1 N6 C17 C18 . . -164.8(4)
C21 N6 C17 C17 . 4_575 -173.3(4)
Er1 N6 C17 C17 . 4_575 19.7(4)
N6 C17 C18 C19 . . -0.9(8)
C17 C17 C18 C19 4_575 . 174.5(4)
N6 C17 C18 C22 . . -178.0(5)
C17 C17 C18 C22 4_575 . -2.6(6)
C17 C18 C19 C20 . . -1.4(9)
C22 C18 C19 C20 . . 175.6(6)
C18 C19 C20 C21 . . 2.2(9)
C17 N6 C21 C20 . . -1.3(8)
Er1 N6 C21 C20 . . 164.8(4)
C19 C20 C21 N6 . . -0.9(9)
C19 C18 C22 C22 . 4_575 -174.3(4)
C17 C18 C22 C22 . 4_575 2.6(6)
Er1 O1 C24 C25 . . -19.4(8)
Er1 O1 C24 C23 . . 159.7(4)
O1 C24 C25 C24 . 4_575 0.2(12)
C23 C24 C25 C24 . 4_575 -178.8(5)
